data_4516974
loop_
_publ_author_name
'Ibrahim, Hamada Mohamed'
'Behbehani, Haider'

_publ_section_title
;
 Sustainable Synthetic Approach for (Pyrazol-4-ylidene)pyridines By Metal
 Catalyst-Free Aerobic C(sp<sup>2</sup>)-C(sp<sup>3</sup>) Coupling
 Reactions between 1-Amino-2-imino-pyridines and 1-Aryl-5-pyrazolones.
;
_journal_issue 7
_journal_name_full 'ACS omega'
_journal_page_first 11701
_journal_page_last 11711
_journal_paper_doi 10.1021/acsomega.9b01650
_journal_volume 4
_journal_year 2019
_chemical_formula_sum 'C24 H22 N6 O'
_chemical_formula_weight 410.47
_space_group_crystal_system monoclinic
_space_group_IT_number 14
_space_group_name_Hall '-P 2ybc'
_space_group_name_H-M_alt 'P 1 21/c 1'
_atom_sites_solution_hydrogens mixed
_audit_creation_method SHELXL-2017/1
_cell_angle_alpha 90
_cell_angle_beta 92.320(3)
_cell_angle_gamma 90
_cell_formula_units_Z 4
_cell_length_a 24.0794(10)
_cell_length_b 4.5338(2)
_cell_length_c 19.1155(7)
_cell_measurement_reflns_used 3461
_cell_measurement_temperature 296(2)
_cell_measurement_theta_max 65.8188
_cell_measurement_theta_min 3.6743
_cell_volume 2085.15(15)
_computing_structure_refinement 'SHELXL-2017/1 (Sheldrick, 2017)'
_diffrn_ambient_temperature 296(2)
_diffrn_detector_area_resol_mean 8.3333
_diffrn_measured_fraction_theta_full 0.989
_diffrn_measured_fraction_theta_max 0.989
_diffrn_measurement_device_type 'Bruker X8 Prospector'
_diffrn_measurement_method 'omega and phi scans'
_diffrn_radiation_monochromator 'mirror optics'
_diffrn_radiation_type 'Cu K\a'
_diffrn_radiation_wavelength 1.54178
_diffrn_reflns_av_R_equivalents 0.0910
_diffrn_reflns_av_unetI/netI 0.0411
_diffrn_reflns_Laue_measured_fraction_full 0.989
_diffrn_reflns_Laue_measured_fraction_max 0.989
_diffrn_reflns_limit_h_max 27
_diffrn_reflns_limit_h_min -28
_diffrn_reflns_limit_k_max 5
_diffrn_reflns_limit_k_min -5
_diffrn_reflns_limit_l_max 21
_diffrn_reflns_limit_l_min -22
_diffrn_reflns_number 30499
_diffrn_reflns_point_group_measured_fraction_full 0.989
_diffrn_reflns_point_group_measured_fraction_max 0.989
_diffrn_reflns_theta_full 66.333
_diffrn_reflns_theta_max 66.333
_diffrn_reflns_theta_min 4.630
_diffrn_source_type 'Incoatec Cu-ImS'
_exptl_absorpt_coefficient_mu 0.674
_exptl_absorpt_correction_T_max 0.97
_exptl_absorpt_correction_T_min 0.80
_exptl_absorpt_correction_type multi-scan
_exptl_absorpt_process_details 'SADABS V2008/1 (Bruker AXS Inc.)'
_exptl_crystal_colour orange
_exptl_crystal_density_diffrn 1.308
_exptl_crystal_description Block
_exptl_crystal_F_000 864
_exptl_crystal_size_max 0.200
_exptl_crystal_size_mid 0.085
_exptl_crystal_size_min 0.040
_refine_diff_density_max 0.174
_refine_diff_density_min -0.185
_refine_diff_density_rms 0.041
_refine_ls_extinction_method none
_refine_ls_goodness_of_fit_ref 1.010
_refine_ls_hydrogen_treatment mixed
_refine_ls_matrix_type full
_refine_ls_number_parameters 291
_refine_ls_number_reflns 3639
_refine_ls_number_restraints 66
_refine_ls_restrained_S_all 1.002
_refine_ls_R_factor_all 0.0868
_refine_ls_R_factor_gt 0.0499
_refine_ls_shift/su_max 0.000
_refine_ls_shift/su_mean 0.000
_refine_ls_structure_factor_coef Fsqd
_refine_ls_weighting_details 'w=1/[\s^2^(Fo^2^)+(0.0785P)^2^+0.3018P] where P=(Fo^2^+2Fc^2^)/3'
_refine_ls_weighting_scheme calc
_refine_ls_wR_factor_gt 0.1215
_refine_ls_wR_factor_ref 0.1461
_reflns_Friedel_coverage 0.000
_reflns_number_gt 2377
_reflns_number_total 3639
_reflns_threshold_expression 'I > 2\s(I)'
_cod_data_source_file ao9b01650_si_003.cif
_cod_data_source_block solve01
_cod_original_sg_symbol_H-M 'P 21/c'
_cod_database_code 4516974
_shelx_shelxl_version_number 2017/1
_shelx_space_group_comment
;
The symmetry employed for this shelxl refinement is uniquely defined
by the following loop, which should always be used as a source of
symmetry information in preference to the above space-group names.
They are only intended as comments.
;
_shelx_estimated_absorpt_t_min 0.877
_shelx_estimated_absorpt_t_max 0.974

loop_
_space_group_symop_operation_xyz
'x, y, z'
'-x, y+1/2, -z+1/2'
'-x, -y, -z'
'x, -y-1/2, z-1/2'

loop_
_atom_site_label
_atom_site_type_symbol
_atom_site_fract_x
_atom_site_fract_y
_atom_site_fract_z
_atom_site_U_iso_or_equiv
_atom_site_adp_type
_atom_site_occupancy
_atom_site_site_symmetry_order
_atom_site_calc_flag
_atom_site_refinement_flags_posn
_atom_site_refinement_flags_adp
O1 O 0.34882(8) 0.7988(4) 0.08409(8) 0.0540(5) Uani 1 1 d . .
N1 N 0.33161(8) 0.7239(4) -0.03587(9) 0.0437(5) Uani 1 1 d . .
C10 C 0.27897(9) 0.4597(5) 0.03435(11) 0.0420(5) Uani 1 1 d . .
N4 N 0.33972(8) 0.3157(6) 0.16371(10) 0.0474(5) Uani 1 1 d . U
H4B H 0.3552(13) 0.150(7) 0.1347(16) 0.081(9) Uiso 1 1 d . .
H4A H 0.3501(13) 0.504(8) 0.1447(16) 0.086(11) Uiso 1 1 d . .
N2 N 0.29573(8) 0.5593(5) -0.07953(9) 0.0446(5) Uani 1 1 d . .
C1 C 0.50382(14) 1.4049(8) -0.15835(18) 0.0834(10) Uani 1 1 d . .
H1A H 0.511000 1.579921 -0.131204 0.125 Uiso 1 1 calc R U
H1B H 0.493040 1.458807 -0.205534 0.125 Uiso 1 1 calc R U
H1C H 0.536840 1.286235 -0.158452 0.125 Uiso 1 1 calc R U
C2 C 0.45742(11) 1.2309(6) -0.12659(15) 0.0590(7) Uani 1 1 d . .
C3 C 0.41689(11) 1.0904(7) -0.16665(14) 0.0630(8) Uani 1 1 d . .
H3 H 0.417431 1.105618 -0.215132 0.076 Uiso 1 1 calc R U
C4 C 0.37538(11) 0.9275(7) -0.13738(13) 0.0581(7) Uani 1 1 d . .
H4 H 0.348611 0.835316 -0.166199 0.070 Uiso 1 1 calc R U
C5 C 0.37332(10) 0.9003(5) -0.06572(12) 0.0446(6) Uani 1 1 d . .
N5 N 0.29066(9) 0.0908(5) 0.26686(10) 0.0609(6) Uani 1 1 d . U
H5A H 0.325075 0.141423 0.266702 0.073 Uiso 1 1 calc R U
H5B H 0.277756 0.007337 0.303195 0.073 Uiso 1 1 calc R U
C11 C 0.32283(10) 0.6708(5) 0.03400(11) 0.0429(6) Uani 1 1 d . .
C12 C 0.25252(9) 0.3319(5) 0.09240(11) 0.0431(6) Uani 1 1 d . U
C13 C 0.19659(10) 0.2549(6) 0.08906(12) 0.0491(6) Uani 1 1 d . U
H13 H 0.175744 0.298119 0.048338 0.059 Uiso 1 1 calc R U
C14 C 0.17033(10) 0.1170(6) 0.14330(12) 0.0486(6) Uani 1 1 d . U
C18 C 0.11085(10) 0.0351(6) 0.13510(12) 0.0503(6) Uani 1 1 d . .
C19 C 0.07243(11) 0.1150(7) 0.18306(14) 0.0639(8) Uani 1 1 d . .
H19 H 0.083826 0.221772 0.222615 0.077 Uiso 1 1 calc R U
C20 C 0.01729(12) 0.0385(7) 0.17312(15) 0.0665(8) Uani 1 1 d . .
H20 H -0.008018 0.098815 0.205699 0.080 Uiso 1 1 calc R U
C21 C -0.00116(11) -0.1242(7) 0.11644(15) 0.0644(8) Uani 1 1 d . .
C22 C -0.06150(13) -0.2161(9) 0.10641(19) 0.0906(11) Uani 1 1 d . .
H22A H -0.066925 -0.403015 0.128740 0.136 Uiso 1 1 calc R U
H22B H -0.070943 -0.233006 0.057301 0.136 Uiso 1 1 calc R U
H22C H -0.084836 -0.070588 0.126849 0.136 Uiso 1 1 calc R U
C7 C 0.45369(14) 1.2064(8) -0.05538(16) 0.0825(10) Uani 1 1 d . .
H7 H 0.479803 1.303201 -0.026498 0.099 Uiso 1 1 calc R U
C6 C 0.41261(13) 1.0433(8) -0.02495(15) 0.0761(10) Uani 1 1 d . .
H6 H 0.411737 1.030946 0.023552 0.091 Uiso 1 1 calc R U
C23 C 0.03736(12) -0.2017(8) 0.06847(17) 0.0786(9) Uani 1 1 d . .
H23 H 0.025838 -0.310749 0.029309 0.094 Uiso 1 1 calc R U
C24 C 0.09239(12) -0.1228(7) 0.07667(15) 0.0672(8) Uani 1 1 d . .
H24 H 0.117267 -0.175609 0.042880 0.081 Uiso 1 1 calc R U
C15 C 0.20173(10) 0.0578(6) 0.20512(12) 0.0489(6) Uani 1 1 d . U
C16 C 0.25759(10) 0.1411(6) 0.21122(11) 0.0454(6) Uani 1 1 d . U
N3 N 0.28136(8) 0.2754(4) 0.15518(9) 0.0425(5) Uani 1 1 d . U
C17 C 0.17929(11) -0.1076(7) 0.26106(14) 0.0605(7) Uani 1 1 d . .
N6 N 0.16229(12) -0.2411(7) 0.30615(14) 0.0878(9) Uani 1 1 d . .
C9 C 0.22197(11) 0.2018(6) -0.07013(12) 0.0548(7) Uani 1 1 d . .
H9A H 0.186446 0.297906 -0.073700 0.082 Uiso 1 1 calc R U
H9B H 0.219407 0.028989 -0.041416 0.082 Uiso 1 1 calc R U
H9C H 0.232995 0.145947 -0.115981 0.082 Uiso 1 1 calc R U
C8 C 0.26410(9) 0.4080(5) -0.03790(11) 0.0424(6) Uani 1 1 d . .

loop_
_atom_site_aniso_label
_atom_site_aniso_U_11
_atom_site_aniso_U_22
_atom_site_aniso_U_33
_atom_site_aniso_U_23
_atom_site_aniso_U_13
_atom_site_aniso_U_12
O1 0.0710(12) 0.0543(11) 0.0362(9) -0.0069(8) -0.0050(8) -0.0094(9)
N1 0.0454(11) 0.0537(12) 0.0319(9) -0.0015(9) -0.0004(8) -0.0059(9)
C10 0.0422(13) 0.0520(14) 0.0317(11) -0.0003(10) -0.0010(10) 0.0000(11)
N4 0.0437(11) 0.0610(14) 0.0371(10) -0.0015(10) -0.0040(9) -0.0045(10)
N2 0.0441(11) 0.0567(13) 0.0327(10) -0.0041(9) -0.0009(8) -0.0050(9)
C1 0.071(2) 0.089(2) 0.091(2) 0.0119(19) 0.0177(18) -0.0169(18)
C2 0.0533(16) 0.0593(17) 0.0650(17) 0.0064(14) 0.0106(13) -0.0030(13)
C3 0.0572(16) 0.081(2) 0.0513(15) 0.0131(14) 0.0071(13) -0.0037(15)
C4 0.0528(15) 0.078(2) 0.0430(14) 0.0020(13) 0.0005(12) -0.0110(14)
C5 0.0438(13) 0.0490(14) 0.0413(12) 0.0011(11) 0.0038(10) -0.0010(11)
N5 0.0559(13) 0.0896(18) 0.0371(11) 0.0147(11) -0.0006(10) -0.0025(12)
C11 0.0494(13) 0.0488(14) 0.0302(11) -0.0022(10) -0.0017(10) 0.0042(11)
C12 0.0459(13) 0.0516(14) 0.0316(11) -0.0025(10) -0.0006(10) 0.0040(11)
C13 0.0445(13) 0.0681(17) 0.0344(11) 0.0060(11) -0.0006(10) 0.0031(12)
C14 0.0463(13) 0.0584(15) 0.0412(12) -0.0006(11) 0.0035(10) 0.0044(11)
C18 0.0447(13) 0.0632(17) 0.0433(13) 0.0070(12) 0.0045(11) 0.0016(12)
C19 0.0541(16) 0.089(2) 0.0487(15) -0.0076(14) 0.0056(13) -0.0023(15)
C20 0.0490(16) 0.091(2) 0.0604(17) 0.0013(16) 0.0130(13) 0.0008(15)
C21 0.0465(15) 0.080(2) 0.0671(18) 0.0034(15) 0.0051(14) -0.0033(14)
C22 0.0522(18) 0.118(3) 0.102(3) -0.005(2) 0.0081(17) -0.0154(19)
C7 0.082(2) 0.097(3) 0.069(2) -0.0115(17) 0.0042(17) -0.045(2)
C6 0.080(2) 0.102(2) 0.0461(15) -0.0097(16) 0.0047(15) -0.0389(19)
C23 0.0541(17) 0.103(3) 0.079(2) -0.0288(19) 0.0026(15) -0.0128(17)
C24 0.0525(16) 0.085(2) 0.0649(18) -0.0170(15) 0.0085(14) 0.0009(15)
C15 0.0500(13) 0.0610(15) 0.0358(12) 0.0047(11) 0.0038(10) 0.0004(12)
C16 0.0494(13) 0.0570(15) 0.0299(11) 0.0008(10) 0.0013(10) 0.0035(11)
N3 0.0420(10) 0.0538(12) 0.0315(9) 0.0003(8) -0.0009(8) 0.0010(9)
C17 0.0540(16) 0.080(2) 0.0475(15) 0.0148(14) 0.0027(13) -0.0009(14)
N6 0.0753(18) 0.119(2) 0.0695(17) 0.0393(17) 0.0045(14) -0.0129(16)
C9 0.0534(15) 0.0681(17) 0.0426(13) -0.0044(12) -0.0013(11) -0.0101(13)
C8 0.0418(12) 0.0531(15) 0.0323(11) -0.0001(10) -0.0001(10) 0.0034(11)

loop_
_atom_type_symbol
_atom_type_description
_atom_type_scat_dispersion_real
_atom_type_scat_dispersion_imag
_atom_type_scat_source
C C 0.0181 0.0091 'International Tables Vol C Tables 4.2.6.8 and 6.1.1.4'
H H 0.0000 0.0000 'International Tables Vol C Tables 4.2.6.8 and 6.1.1.4'
N N 0.0311 0.0180 'International Tables Vol C Tables 4.2.6.8 and 6.1.1.4'
O O 0.0492 0.0322 'International Tables Vol C Tables 4.2.6.8 and 6.1.1.4'

loop_
_geom_angle_atom_site_label_1
_geom_angle_atom_site_label_2
_geom_angle_atom_site_label_3
_geom_angle
C11 N1 N2 111.72(18)
C11 N1 C5 128.64(19)
N2 N1 C5 119.47(17)
C12 C10 C11 129.2(2)
C12 C10 C8 125.6(2)
C11 C10 C8 105.17(19)
N3 N4 H4B 103.1(17)
N3 N4 H4A 109.9(19)
H4B N4 H4A 110(2)
C8 N2 N1 106.07(17)
C2 C1 H1A 109.5
C2 C1 H1B 109.5
H1A C1 H1B 109.5
C2 C1 H1C 109.5
H1A C1 H1C 109.5
H1B C1 H1C 109.5
C7 C2 C3 116.2(3)
C7 C2 C1 121.2(3)
C3 C2 C1 122.5(3)
C2 C3 C4 122.2(3)
C2 C3 H3 118.9
C4 C3 H3 118.9
C5 C4 C3 120.5(3)
C5 C4 H4 119.8
C3 C4 H4 119.8
C6 C5 C4 118.2(2)
C6 C5 N1 121.5(2)
C4 C5 N1 120.3(2)
C16 N5 H5A 120.0
C16 N5 H5B 120.0
H5A N5 H5B 120.0
O1 C11 N1 124.2(2)
O1 C11 C10 130.5(2)
N1 C11 C10 105.31(19)
N3 C12 C13 116.3(2)
N3 C12 C10 121.7(2)
C13 C12 C10 121.9(2)
C14 C13 C12 123.3(2)
C14 C13 H13 118.3
C12 C13 H13 118.3
C13 C14 C15 118.0(2)
C13 C14 C18 120.2(2)
C15 C14 C18 121.8(2)
C19 C18 C24 118.1(2)
C19 C18 C14 122.4(2)
C24 C18 C14 119.5(2)
C20 C19 C18 120.8(3)
C20 C19 H19 119.6
C18 C19 H19 119.6
C21 C20 C19 121.6(3)
C21 C20 H20 119.2
C19 C20 H20 119.2
C20 C21 C23 117.3(3)
C20 C21 C22 121.8(3)
C23 C21 C22 120.9(3)
C21 C22 H22A 109.5
C21 C22 H22B 109.5
H22A C22 H22B 109.5
C21 C22 H22C 109.5
H22A C22 H22C 109.5
H22B C22 H22C 109.5
C2 C7 C6 122.5(3)
C2 C7 H7 118.7
C6 C7 H7 118.7
C5 C6 C7 120.3(3)
C5 C6 H6 119.8
C7 C6 H6 119.8
C24 C23 C21 122.0(3)
C24 C23 H23 119.0
C21 C23 H23 119.0
C23 C24 C18 120.2(3)
C23 C24 H24 119.9
C18 C24 H24 119.9
C16 C15 C14 120.2(2)
C16 C15 C17 118.1(2)
C14 C15 C17 121.5(2)
N5 C16 N3 116.5(2)
N5 C16 C15 124.5(2)
N3 C16 C15 118.9(2)
C16 N3 C12 123.1(2)
C16 N3 N4 114.09(18)
C12 N3 N4 122.32(18)
N6 C17 C15 178.8(3)
C8 C9 H9A 109.5
C8 C9 H9B 109.5
H9A C9 H9B 109.5
C8 C9 H9C 109.5
H9A C9 H9C 109.5
H9B C9 H9C 109.5
N2 C8 C10 111.7(2)
N2 C8 C9 118.46(19)
C10 C8 C9 129.7(2)

loop_
_geom_bond_atom_site_label_1
_geom_bond_atom_site_label_2
_geom_bond_distance
O1 C11 1.263(3)
N1 C11 1.382(3)
N1 N2 1.394(3)
N1 C5 1.421(3)
C10 C12 1.425(3)
C10 C11 1.425(3)
C10 C8 1.432(3)
N4 N3 1.420(3)
N4 H4B 1.02(3)
N4 H4A 0.96(3)
N2 C8 1.316(3)
C1 C2 1.515(4)
C1 H1A 0.9600
C1 H1B 0.9600
C1 H1C 0.9600
C2 C7 1.372(4)
C2 C3 1.372(4)
C3 C4 1.380(4)
C3 H3 0.9300
C4 C5 1.378(3)
C4 H4 0.9300
C5 C6 1.365(4)
N5 C16 1.322(3)
N5 H5A 0.8600
N5 H5B 0.8600
C12 N3 1.386(3)
C12 C13 1.390(3)
C13 C14 1.385(3)
C13 H13 0.9300
C14 C15 1.403(3)
C14 C18 1.482(3)
C18 C19 1.377(3)
C18 C24 1.385(4)
C19 C20 1.378(4)
C19 H19 0.9300
C20 C21 1.370(4)
C20 H20 0.9300
C21 C23 1.376(4)
C21 C22 1.516(4)
C22 H22A 0.9600
C22 H22B 0.9600
C22 H22C 0.9600
C7 C6 1.382(4)
C7 H7 0.9300
C6 H6 0.9300
C23 C24 1.375(4)
C23 H23 0.9300
C24 H24 0.9300
C15 C16 1.397(3)
C15 C17 1.430(4)
C16 N3 1.377(3)
C17 N6 1.142(3)
C9 C8 1.494(3)
C9 H9A 0.9600
C9 H9B 0.9600
C9 H9C 0.9600

loop_
_geom_torsion_atom_site_label_1
_geom_torsion_atom_site_label_2
_geom_torsion_atom_site_label_3
_geom_torsion_atom_site_label_4
_geom_torsion
C11 N1 N2 C8 1.0(3)
C5 N1 N2 C8 176.7(2)
C7 C2 C3 C4 -1.5(5)
C1 C2 C3 C4 178.7(3)
C2 C3 C4 C5 0.0(5)
C3 C4 C5 C6 1.3(4)
C3 C4 C5 N1 -177.8(2)
C11 N1 C5 C6 1.0(4)
N2 N1 C5 C6 -173.8(3)
C11 N1 C5 C4 -179.9(2)
N2 N1 C5 C4 5.3(3)
N2 N1 C11 O1 -177.8(2)
C5 N1 C11 O1 7.0(4)
N2 N1 C11 C10 0.2(3)
C5 N1 C11 C10 -175.0(2)
C12 C10 C11 O1 -0.7(4)
C8 C10 C11 O1 176.6(2)
C12 C10 C11 N1 -178.5(2)
C8 C10 C11 N1 -1.2(2)
C11 C10 C12 N3 -33.7(4)
C8 C10 C12 N3 149.5(2)
C11 C10 C12 C13 146.8(3)
C8 C10 C12 C13 -30.0(4)
N3 C12 C13 C14 -2.8(4)
C10 C12 C13 C14 176.7(2)
C12 C13 C14 C15 1.3(4)
C12 C13 C14 C18 -178.5(2)
C13 C14 C18 C19 -128.0(3)
C15 C14 C18 C19 52.2(4)
C13 C14 C18 C24 50.7(4)
C15 C14 C18 C24 -129.0(3)
C24 C18 C19 C20 0.3(5)
C14 C18 C19 C20 179.0(3)
C18 C19 C20 C21 1.5(5)
C19 C20 C21 C23 -1.8(5)
C19 C20 C21 C22 178.2(3)
C3 C2 C7 C6 1.8(5)
C1 C2 C7 C6 -178.4(3)
C4 C5 C6 C7 -1.0(5)
N1 C5 C6 C7 178.1(3)
C2 C7 C6 C5 -0.5(6)
C20 C21 C23 C24 0.5(5)
C22 C21 C23 C24 -179.5(3)
C21 C23 C24 C18 1.1(6)
C19 C18 C24 C23 -1.5(5)
C14 C18 C24 C23 179.7(3)
C13 C14 C15 C16 0.9(4)
C18 C14 C15 C16 -179.3(2)
C13 C14 C15 C17 -174.2(3)
C18 C14 C15 C17 5.6(4)
C14 C15 C16 N5 -178.9(2)
C17 C15 C16 N5 -3.6(4)
C14 C15 C16 N3 -1.4(4)
C17 C15 C16 N3 173.8(2)
N5 C16 N3 C12 177.4(2)
C15 C16 N3 C12 -0.2(3)
N5 C16 N3 N4 5.4(3)
C15 C16 N3 N4 -172.2(2)
C13 C12 N3 C16 2.3(3)
C10 C12 N3 C16 -177.2(2)
C13 C12 N3 N4 173.7(2)
C10 C12 N3 N4 -5.9(3)
N1 N2 C8 C10 -1.8(3)
N1 N2 C8 C9 -178.3(2)
C12 C10 C8 N2 179.4(2)
C11 C10 C8 N2 1.9(3)
C12 C10 C8 C9 -4.6(4)
C11 C10 C8 C9 177.9(2)
